data_2013683
loop_
_publ_author_name
'Thamotharan, S.'
'Parthasarathi, V.'
'Gupta, Ranju'
'Jindal, D.P.'
'Linden, Anthony'

_publ_section_title
;
 Two azasteroidal [3,2-<i>c</i>]pyrazole derivatives:
 2'-(<i>p</i>-fluorophenyl)-4-azapyrazolo[4',3':2,3]-5\a-androstan-17\b-yl
 acetate and
 2'-(<i>p</i>-fluorophenyl)-4-azapyrazolo[4',3':2,3]-5\a-androstan-17\b-ol
;
_journal_issue 12
_journal_name_full 'Acta Crystallographica Section C'
_journal_page_first o724
_journal_page_last o726
_journal_paper_doi 10.1107/S010827010302506X
_journal_volume 59
_journal_year 2003
_chemical_formula_iupac 'C27 H34 F N3 O2'
_chemical_formula_moiety 'C27 H34 F N3 O2'
_chemical_formula_sum 'C27 H34 F N3 O2'
_chemical_formula_weight 451.57
_chemical_melting_point 511
_chemical_name_systematic
;
2'-(p-fluorophenyl)-4-aza-pyrazolo[4',3':2,3]-5\a-androstan-17\b-yl acetate
;
_space_group_IT_number 19
_symmetry_cell_setting orthorhombic
_symmetry_space_group_name_Hall 'P 2ac 2ab'
_symmetry_space_group_name_H-M 'P 21 21 21'
_atom_sites_solution_hydrogens geom
_atom_sites_solution_primary direct
_atom_sites_solution_secondary difmap
_audit_creation_method SHELXL-97
_cell_angle_alpha 90.00
_cell_angle_beta 90.00
_cell_angle_gamma 90.00
_cell_formula_units_Z 4
_cell_length_a 7.25450(10)
_cell_length_b 13.5417(2)
_cell_length_c 23.6387(4)
_cell_measurement_reflns_used 3850
_cell_measurement_temperature 160(2)
_cell_measurement_theta_max 30.03
_cell_measurement_theta_min 2.0
_cell_volume 2322.22(6)
_computing_cell_refinement 'DENZO--SMN (Otwinowski & Minor, 1997)'
_computing_data_collection 'COLLECT (Nonius, 2000)'
_computing_data_reduction 'DENZO--SMN and SCALEPACK (Otwinowski & Minor, 1997)'
_computing_molecular_graphics 'ORTEP-3 (Farrugia, 1997)'
_computing_publication_material 'SHELXL97 and PLATON (Spek, 2003)'
_computing_structure_refinement 'SHELXL97 (Sheldrick, 1997)'
_computing_structure_solution 'SIR92 (Altomare et al., 1994)'
_diffrn_ambient_temperature 160(2)
_diffrn_detector_area_resol_mean 9
_diffrn_measured_fraction_theta_full 0.997
_diffrn_measured_fraction_theta_max 0.997
_diffrn_measurement_device_type 'Nonius KappaCCD diffractometer'
_diffrn_measurement_method '\f and \w scans with \k offsets'
_diffrn_radiation_monochromator 'horizontally mounted graphite crystal'
_diffrn_radiation_source 'Nonius FR591 sealed tube generator'
_diffrn_radiation_type 'Mo K\a'
_diffrn_radiation_wavelength 0.71073
_diffrn_reflns_av_R_equivalents 0.062
_diffrn_reflns_av_sigmaI/netI 0.0540
_diffrn_reflns_limit_h_max 10
_diffrn_reflns_limit_h_min 0
_diffrn_reflns_limit_k_max 19
_diffrn_reflns_limit_k_min 0
_diffrn_reflns_limit_l_max 33
_diffrn_reflns_limit_l_min 0
_diffrn_reflns_number 42805
_diffrn_reflns_theta_full 30.03
_diffrn_reflns_theta_max 30.03
_diffrn_reflns_theta_min 2.29
_diffrn_standards_decay_% 0
_diffrn_standards_number 0
_exptl_absorpt_coefficient_mu 0.087
_exptl_absorpt_correction_type none
_exptl_crystal_colour colourless
_exptl_crystal_density_diffrn 1.292
_exptl_crystal_density_method 'not measured'
_exptl_crystal_description prism
_exptl_crystal_F_000 968
_exptl_crystal_size_max 0.25
_exptl_crystal_size_mid 0.10
_exptl_crystal_size_min 0.08
_refine_diff_density_max 0.229
_refine_diff_density_min -0.204
_refine_ls_extinction_coef 0.0093(19)
_refine_ls_extinction_expression Fc^*^=kFc[1+0.001xFc^2^\l^3^/sin(2\q)]^-1/4^
_refine_ls_extinction_method SHELXL97
_refine_ls_goodness_of_fit_ref 1.041
_refine_ls_hydrogen_treatment mixed
_refine_ls_matrix_type full
_refine_ls_number_parameters 306
_refine_ls_number_reflns 3825
_refine_ls_number_restraints 0
_refine_ls_restrained_S_all 1.041
_refine_ls_R_factor_all 0.0595
_refine_ls_R_factor_gt 0.0431
_refine_ls_shift/su_max 0.000
_refine_ls_shift/su_mean 0.000
_refine_ls_structure_factor_coef Fsqd
_refine_ls_weighting_details 'calc w=1/[\s^2^(Fo^2^)+(0.0503P)^2^+0.2409P] where P=(Fo^2^+2Fc^2^)/3'
_refine_ls_weighting_scheme calc
_refine_ls_wR_factor_gt 0.0936
_refine_ls_wR_factor_ref 0.1027
_reflns_number_gt 3157
_reflns_number_total 3830
_reflns_threshold_expression 'I > 2\s(I)'
_cod_data_source_file sk1673.cif
_cod_data_source_block I
_cod_original_cell_volume 2322.23(6)
_cod_database_code 2013683
_cod_database_fobs_code 2013683

loop_
_symmetry_equiv_pos_as_xyz
'x, y, z'
'-x+1/2, -y, z+1/2'
'x+1/2, -y+1/2, -z'
'-x, y+1/2, -z+1/2'

loop_
_atom_site_label
_atom_site_fract_x
_atom_site_fract_y
_atom_site_fract_z
_atom_site_U_iso_or_equiv
_atom_site_adp_type
_atom_site_calc_flag
_atom_site_refinement_flags
_atom_site_occupancy
_atom_site_disorder_assembly
_atom_site_disorder_group
_atom_site_type_symbol
F26 1.20629(18) 0.20271(9) 0.45368(4) 0.0417(3) Uani d . 1 . . F
O29 0.43477(19) 0.51402(10) -0.13771(5) 0.0298(3) Uani d . 1 . . O
O30 0.5792(2) 0.50523(12) -0.22164(5) 0.0424(4) Uani d . 1 . . O
N4 0.8472(2) 0.29914(13) 0.20522(6) 0.0245(3) Uani d . 1 . . N
H4 0.869(4) 0.352(2) 0.2269(10) 0.061(8) Uiso d . 1 . . H
N21 0.5397(2) 0.14574(12) 0.28683(6) 0.0300(4) Uani d . 1 . . N
N22 0.7004(2) 0.19881(12) 0.27946(6) 0.0265(3) Uani d . 1 . . N
C1 0.5065(3) 0.24673(14) 0.13985(7) 0.0258(4) Uani d . 1 . . C
H1A 0.3738 0.2632 0.1372 0.031 Uiso calc R 1 . . H
H1B 0.5331 0.1937 0.1122 0.031 Uiso calc R 1 . . H
C2 0.5501(3) 0.21126(13) 0.19837(7) 0.0259(4) Uani d . 1 . . C
C3 0.7065(3) 0.23968(13) 0.22659(7) 0.0246(4) Uani d . 1 . . C
C5 0.8249(2) 0.31820(13) 0.14397(7) 0.0216(4) Uani d . 1 . . C
H5 0.8640 0.2566 0.1239 0.026 Uiso calc R 1 . . H
C6 0.9585(3) 0.39882(14) 0.12614(7) 0.0250(4) Uani d . 1 . . C
H6A 1.0854 0.3793 0.1368 0.030 Uiso calc R 1 . . H
H6B 0.9281 0.4606 0.1465 0.030 Uiso calc R 1 . . H
C7 0.9503(2) 0.41745(14) 0.06217(7) 0.0240(4) Uani d . 1 . . C
H7A 1.0302 0.4744 0.0527 0.029 Uiso calc R 1 . . H
H7B 0.9992 0.3589 0.0421 0.029 Uiso calc R 1 . . H
C8 0.7545(2) 0.43837(13) 0.04136(7) 0.0213(4) Uani d . 1 . . C
H8 0.7113 0.5021 0.0581 0.026 Uiso calc R 1 . . H
C9 0.6234(2) 0.35487(13) 0.06033(7) 0.0211(4) Uani d . 1 . . C
H9 0.6732 0.2926 0.0435 0.025 Uiso calc R 1 . . H
C10 0.6233(2) 0.33921(13) 0.12554(7) 0.0216(4) Uani d . 1 . . C
C11 0.4276(3) 0.36747(14) 0.03625(7) 0.0259(4) Uani d . 1 . . C
H11A 0.3532 0.3086 0.0461 0.031 Uiso calc R 1 . . H
H11B 0.3690 0.4256 0.0541 0.031 Uiso calc R 1 . . H
C12 0.4267(3) 0.38095(14) -0.02797(7) 0.0258(4) Uani d . 1 . . C
H12A 0.4699 0.3194 -0.0463 0.031 Uiso calc R 1 . . H
H12B 0.2992 0.3939 -0.0409 0.031 Uiso calc R 1 . . H
C13 0.5506(2) 0.46627(13) -0.04553(7) 0.0229(4) Uani d . 1 . . C
C14 0.7470(2) 0.44611(14) -0.02323(7) 0.0225(4) Uani d . 1 . . C
H14 0.7834 0.3799 -0.0382 0.027 Uiso calc R 1 . . H
C15 0.8664(3) 0.52190(15) -0.05438(7) 0.0275(4) Uani d . 1 . . C
H15A 0.9946 0.4978 -0.0584 0.033 Uiso calc R 1 . . H
H15B 0.8679 0.5858 -0.0340 0.033 Uiso calc R 1 . . H
C16 0.7720(3) 0.53264(15) -0.11318(7) 0.0297(4) Uani d . 1 . . C
H16A 0.7445 0.6028 -0.1214 0.036 Uiso calc R 1 . . H
H16B 0.8525 0.5064 -0.1435 0.036 Uiso calc R 1 . . H
C17 0.5934(3) 0.47229(14) -0.10900(7) 0.0256(4) Uani d . 1 . . C
H17 0.6164 0.4042 -0.1238 0.031 Uiso calc R 1 . . H
C18 0.4717(3) 0.56516(14) -0.02502(7) 0.0275(4) Uani d . 1 . . C
H18A 0.3481 0.5745 -0.0409 0.041 Uiso calc R 1 . . H
H18B 0.5521 0.6191 -0.0375 0.041 Uiso calc R 1 . . H
H18C 0.4645 0.5650 0.0164 0.041 Uiso calc R 1 . . H
C19 0.5469(3) 0.42890(14) 0.15773(7) 0.0275(4) Uani d . 1 . . C
H19A 0.4181 0.4398 0.1469 0.041 Uiso calc R 1 . . H
H19B 0.6198 0.4876 0.1483 0.041 Uiso calc R 1 . . H
H19C 0.5540 0.4166 0.1985 0.041 Uiso calc R 1 . . H
C20 0.4527(3) 0.15324(14) 0.23769(7) 0.0292(4) Uani d . 1 . . C
H20 0.3374 0.1228 0.2299 0.035 Uiso calc R 1 . . H
C23 0.8318(3) 0.19894(14) 0.32384(7) 0.0265(4) Uani d . 1 . . C
C24 1.0180(3) 0.20602(15) 0.31219(8) 0.0308(4) Uani d . 1 . . C
H24 1.0591 0.2105 0.2741 0.037 Uiso calc R 1 . . H
C25 1.1450(3) 0.20653(16) 0.35603(8) 0.0340(5) Uani d . 1 . . C
H25 1.2732 0.2117 0.3485 0.041 Uiso calc R 1 . . H
C26 1.0817(3) 0.19946(14) 0.41054(8) 0.0314(4) Uani d . 1 . . C
C27 0.8977(3) 0.18936(15) 0.42349(8) 0.0326(5) Uani d . 1 . . C
H27 0.8584 0.1826 0.4616 0.039 Uiso calc R 1 . . H
C28 0.7711(3) 0.18932(14) 0.37958(8) 0.0302(4) Uani d . 1 . . C
H28 0.6433 0.1828 0.3874 0.036 Uiso calc R 1 . . H
C30 0.4436(3) 0.52348(15) -0.19410(7) 0.0302(4) Uani d . 1 . . C
C31 0.2651(3) 0.55944(17) -0.21817(9) 0.0388(5) Uani d . 1 . . C
H31A 0.2897 0.6097 -0.2470 0.058 Uiso calc R 1 . . H
H31B 0.1899 0.5882 -0.1879 0.058 Uiso calc R 1 . . H
H31C 0.1988 0.5040 -0.2354 0.058 Uiso calc R 1 . . H

loop_
_atom_site_aniso_label
_atom_site_aniso_U_11
_atom_site_aniso_U_22
_atom_site_aniso_U_33
_atom_site_aniso_U_12
_atom_site_aniso_U_13
_atom_site_aniso_U_23
F26 0.0491(7) 0.0466(7) 0.0292(6) 0.0030(6) -0.0141(5) 0.0047(6)
O29 0.0276(7) 0.0392(7) 0.0225(6) 0.0008(6) -0.0043(5) 0.0037(5)
O30 0.0430(9) 0.0586(10) 0.0256(7) 0.0072(8) 0.0009(6) 0.0023(7)
N4 0.0236(8) 0.0307(8) 0.0191(7) -0.0042(7) -0.0007(6) 0.0010(7)
N21 0.0293(8) 0.0323(8) 0.0286(8) -0.0069(7) 0.0032(7) 0.0036(7)
N22 0.0257(8) 0.0309(8) 0.0229(7) -0.0028(7) -0.0002(6) 0.0041(7)
C1 0.0248(9) 0.0296(9) 0.0232(8) -0.0041(8) -0.0007(7) -0.0001(7)
C2 0.0261(9) 0.0286(9) 0.0229(8) -0.0022(8) 0.0002(7) 0.0000(7)
C3 0.0257(9) 0.0263(9) 0.0218(8) -0.0004(8) 0.0029(7) 0.0013(7)
C5 0.0216(8) 0.0260(9) 0.0172(7) 0.0006(7) -0.0001(7) 0.0003(7)
C6 0.0190(9) 0.0303(9) 0.0256(9) -0.0041(8) -0.0027(7) 0.0013(7)
C7 0.0208(9) 0.0273(9) 0.0240(8) -0.0007(8) 0.0003(7) 0.0021(7)
C8 0.0199(8) 0.0223(8) 0.0216(8) 0.0000(7) -0.0012(7) -0.0010(7)
C9 0.0188(8) 0.0224(9) 0.0222(8) 0.0012(7) 0.0003(7) -0.0011(7)
C10 0.0201(8) 0.0240(9) 0.0208(8) -0.0005(7) 0.0019(6) -0.0011(7)
C11 0.0219(9) 0.0297(9) 0.0260(8) -0.0034(8) -0.0012(7) 0.0047(8)
C12 0.0245(9) 0.0280(9) 0.0248(9) -0.0041(8) -0.0072(7) 0.0009(7)
C13 0.0222(8) 0.0248(9) 0.0218(8) -0.0001(8) -0.0017(7) 0.0002(7)
C14 0.0227(9) 0.0238(9) 0.0210(8) 0.0006(7) 0.0003(7) -0.0007(7)
C15 0.0246(9) 0.0325(10) 0.0255(9) -0.0017(8) -0.0004(7) 0.0036(8)
C16 0.0296(10) 0.0354(11) 0.0240(9) -0.0019(9) 0.0013(8) 0.0018(8)
C17 0.0259(9) 0.0283(9) 0.0225(8) 0.0030(8) -0.0038(7) 0.0011(7)
C18 0.0289(10) 0.0276(9) 0.0259(9) 0.0032(8) -0.0012(8) 0.0011(7)
C19 0.0267(9) 0.0308(9) 0.0251(9) 0.0021(8) 0.0014(8) -0.0035(8)
C20 0.0289(10) 0.0289(9) 0.0298(9) -0.0038(9) 0.0034(8) 0.0016(8)
C23 0.0323(10) 0.0242(9) 0.0232(8) 0.0013(8) -0.0004(7) 0.0014(8)
C24 0.0328(10) 0.0353(11) 0.0242(8) 0.0018(9) 0.0006(8) 0.0039(8)
C25 0.0313(11) 0.0405(12) 0.0301(10) 0.0036(10) -0.0009(8) 0.0040(9)
C26 0.0428(11) 0.0276(10) 0.0237(9) 0.0040(9) -0.0085(8) 0.0029(8)
C27 0.0440(12) 0.0323(11) 0.0215(8) 0.0022(9) 0.0017(8) 0.0044(8)
C28 0.0347(11) 0.0307(10) 0.0252(9) 0.0017(9) 0.0032(8) 0.0030(8)
C30 0.0345(10) 0.0315(10) 0.0247(9) -0.0039(9) -0.0044(8) 0.0028(8)
C31 0.0371(12) 0.0479(13) 0.0315(10) -0.0025(10) -0.0102(9) 0.0056(10)

loop_
_atom_type_symbol
_atom_type_description
_atom_type_scat_dispersion_real
_atom_type_scat_dispersion_imag
_atom_type_scat_source
C C 0.0033 0.0000 'International Tables Vol C Tables 4.2.6.8 and 6.1.1.4'
H H 0.0000 0.0000 'International Tables Vol C Tables 4.2.6.8 and 6.1.1.4'
F F 0.0171 0.0000 'International Tables Vol C Tables 4.2.6.8 and 6.1.1.4'
N N 0.0061 0.0000 'International Tables Vol C Tables 4.2.6.8 and 6.1.1.4'
O O 0.0106 0.0000 'International Tables Vol C Tables 4.2.6.8 and 6.1.1.4'

loop_
_geom_angle_atom_site_label_1
_geom_angle_atom_site_label_2
_geom_angle_atom_site_label_3
_geom_angle
C30 O29 C17 117.70(15)
C3 N4 C5 112.06(14)
C3 N4 H4 112.8(17)
C5 N4 H4 115.9(17)
C20 N21 N22 104.58(14)
C3 N22 N21 110.70(14)
C3 N22 C23 130.85(16)
N21 N22 C23 118.36(14)
C2 C1 C10 110.20(14)
C2 C1 H1A 109.6
C10 C1 H1A 109.6
C2 C1 H1B 109.6
C10 C1 H1B 109.6
H1A C1 H1B 108.1
C3 C2 C20 104.52(16)
C3 C2 C1 122.25(16)
C20 C2 C1 133.09(18)
N22 C3 C2 107.70(15)
N22 C3 N4 126.06(16)
C2 C3 N4 126.24(16)
N4 C5 C6 109.10(14)
N4 C5 C10 114.15(14)
C6 C5 C10 113.04(14)
N4 C5 H5 106.7
C6 C5 H5 106.7
C10 C5 H5 106.7
C5 C6 C7 111.51(14)
C5 C6 H6A 109.3
C7 C6 H6A 109.3
C5 C6 H6B 109.3
C7 C6 H6B 109.3
H6A C6 H6B 108.0
C8 C7 C6 112.55(14)
C8 C7 H7A 109.1
C6 C7 H7A 109.1
C8 C7 H7B 109.1
C6 C7 H7B 109.1
H7A C7 H7B 107.8
C7 C8 C14 111.49(14)
C7 C8 C9 110.06(14)
C14 C8 C9 108.53(14)
C7 C8 H8 108.9
C14 C8 H8 108.9
C9 C8 H8 108.9
C11 C9 C8 112.32(14)
C11 C9 C10 112.40(14)
C8 C9 C10 112.81(14)
C11 C9 H9 106.2
C8 C9 H9 106.2
C10 C9 H9 106.2
C19 C10 C1 109.49(14)
C19 C10 C5 110.23(15)
C1 C10 C5 107.81(14)
C19 C10 C9 112.52(14)
C1 C10 C9 109.06(14)
C5 C10 C9 107.61(13)
C12 C11 C9 112.61(15)
C12 C11 H11A 109.1
C9 C11 H11A 109.1
C12 C11 H11B 109.1
C9 C11 H11B 109.1
H11A C11 H11B 107.8
C13 C12 C11 111.04(14)
C13 C12 H12A 109.4
C11 C12 H12A 109.4
C13 C12 H12B 109.4
C11 C12 H12B 109.4
H12A C12 H12B 108.0
C12 C13 C17 115.26(14)
C12 C13 C18 110.86(15)
C17 C13 C18 109.76(14)
C12 C13 C14 108.53(14)
C17 C13 C14 99.01(13)
C18 C13 C14 112.98(15)
C8 C14 C15 120.34(15)
C8 C14 C13 112.67(13)
C15 C14 C13 103.86(14)
C8 C14 H14 106.4
C15 C14 H14 106.4
C13 C14 H14 106.4
C14 C15 C16 104.07(14)
C14 C15 H15A 110.9
C16 C15 H15A 110.9
C14 C15 H15B 110.9
C16 C15 H15B 110.9
H15A C15 H15B 109.0
C17 C16 C15 105.32(14)
C17 C16 H16A 110.7
C15 C16 H16A 110.7
C17 C16 H16B 110.7
C15 C16 H16B 110.7
H16A C16 H16B 108.8
O29 C17 C13 108.53(14)
O29 C17 C16 115.60(14)
C13 C17 C16 105.19(14)
O29 C17 H17 109.1
C13 C17 H17 109.1
C16 C17 H17 109.1
C13 C18 H18A 109.5
C13 C18 H18B 109.5
H18A C18 H18B 109.5
C13 C18 H18C 109.5
H18A C18 H18C 109.5
H18B C18 H18C 109.5
C10 C19 H19A 109.5
C10 C19 H19B 109.5
H19A C19 H19B 109.5
C10 C19 H19C 109.5
H19A C19 H19C 109.5
H19B C19 H19C 109.5
N21 C20 C2 112.48(17)
N21 C20 H20 123.8
C2 C20 H20 123.8
C24 C23 C28 120.20(17)
C24 C23 N22 120.65(16)
C28 C23 N22 119.13(17)
C23 C24 C25 120.03(18)
C23 C24 H24 120.0
C25 C24 H24 120.0
C26 C25 C24 118.66(19)
C26 C25 H25 120.7
C24 C25 H25 120.7
F26 C26 C25 118.58(19)
F26 C26 C27 118.67(17)
C25 C26 C27 122.75(18)
C26 C27 C28 118.42(18)
C26 C27 H27 120.8
C28 C27 H27 120.8
C27 C28 C23 119.88(19)
C27 C28 H28 120.1
C23 C28 H28 120.1
O30 C30 O29 123.80(18)
O30 C30 C31 124.60(16)
O29 C30 C31 111.60(18)
C30 C31 H31A 109.5
C30 C31 H31B 109.5
H31A C31 H31B 109.5
C30 C31 H31C 109.5
H31A C31 H31C 109.5
H31B C31 H31C 109.5

loop_
_geom_bond_atom_site_label_1
_geom_bond_atom_site_label_2
_geom_bond_site_symmetry_2
_geom_bond_distance
_geom_bond_publ_flag
F26 C26 . 1.364(2) ?
O29 C30 . 1.341(2) ?
O29 C17 . 1.450(2) ?
O30 C30 . 1.205(2) ?
N4 C3 . 1.394(2) ?
N4 C5 . 1.480(2) ?
N4 H4 . 0.90(3) ?
N21 C20 . 1.326(2) ?
N21 N22 . 1.381(2) ?
N22 C3 . 1.368(2) ?
N22 C23 . 1.417(2) ?
C1 C2 . 1.498(2) ?
C1 C10 . 1.549(3) ?
C1 H1A . 0.9900 ?
C1 H1B . 0.9900 ?
C2 C3 . 1.372(3) ?
C2 C20 . 1.407(3) ?
C5 C6 . 1.519(2) ?
C5 C10 . 1.552(2) ?
C5 H5 . 1.0000 ?
C6 C7 . 1.534(2) ?
C6 H6A . 0.9900 ?
C6 H6B . 0.9900 ?
C7 C8 . 1.529(2) ?
C7 H7A . 0.9900 ?
C7 H7B . 0.9900 ?
C8 C14 . 1.531(2) ?
C8 C9 . 1.544(2) ?
C8 H8 . 1.0000 ?
C9 C11 . 1.540(2) ?
C9 C10 . 1.556(2) ?
C9 H9 . 1.0000 ?
C10 C19 . 1.537(2) ?
C11 C12 . 1.529(2) ?
C11 H11A . 0.9900 ?
C11 H11B . 0.9900 ?
C12 C13 . 1.522(3) ?
C12 H12A . 0.9900 ?
C12 H12B . 0.9900 ?
C13 C17 . 1.534(2) ?
C13 C18 . 1.535(3) ?
C13 C14 . 1.544(2) ?
C14 C15 . 1.532(2) ?
C14 H14 . 1.0000 ?
C15 C16 . 1.556(2) ?
C15 H15A . 0.9900 ?
C15 H15B . 0.9900 ?
C16 C17 . 1.535(3) ?
C16 H16A . 0.9900 ?
C16 H16B . 0.9900 ?
C17 H17 . 1.0000 ?
C18 H18A . 0.9800 ?
C18 H18B . 0.9800 ?
C18 H18C . 0.9800 ?
C19 H19A . 0.9800 ?
C19 H19B . 0.9800 ?
C19 H19C . 0.9800 ?
C20 H20 . 0.9500 ?
C23 C24 . 1.382(3) ?
C23 C28 . 1.395(2) ?
C24 C25 . 1.386(3) ?
C24 H24 . 0.9500 ?
C25 C26 . 1.371(3) ?
C25 H25 . 0.9500 ?
C26 C27 . 1.376(3) ?
C27 C28 . 1.386(3) ?
C27 H27 . 0.9500 ?
C28 H28 . 0.9500 ?
C30 C31 . 1.496(3) ?
C31 H31A . 0.9800 ?
C31 H31B . 0.9800 ?
C31 H31C . 0.9800 ?

loop_
_geom_hbond_atom_site_label_D
_geom_hbond_atom_site_label_H
_geom_hbond_atom_site_label_A
_geom_hbond_site_symmetry_A
_geom_hbond_distance_DH
_geom_hbond_distance_HA
_geom_hbond_distance_DA
_geom_hbond_angle_DHA
_geom_hbond_publ_flag
N4 H4 O30 2_665 0.90(3) 2.31(3) 3.208(2) 177(2) yes
C15 H15B F26 4_755 0.99 2.53 3.455(2) 155 yes
C20 H20 O30 3_455 0.95 2.56 3.477(3) 162 yes
C25 H25 N21 1_655 0.95 2.58 3.399(3) 145 yes

loop_
_geom_torsion_atom_site_label_1
_geom_torsion_atom_site_label_2
_geom_torsion_atom_site_label_3
_geom_torsion_atom_site_label_4
_geom_torsion
C20 N21 N22 C3 1.5(2)
C20 N21 N22 C23 -175.44(16)
C10 C1 C2 C3 -17.4(2)
C10 C1 C2 C20 157.7(2)
N21 N22 C3 C2 -1.4(2)
C23 N22 C3 C2 175.01(18)
N21 N22 C3 N4 178.87(17)
C23 N22 C3 N4 -4.7(3)
C20 C2 C3 N22 0.7(2)
C1 C2 C3 N22 176.99(16)
C20 C2 C3 N4 -179.56(18)
C1 C2 C3 N4 -3.3(3)
C5 N4 C3 N22 171.15(17)
C5 N4 C3 C2 -8.5(3)
C3 N4 C5 C6 168.82(15)
C3 N4 C5 C10 41.3(2)
N4 C5 C6 C7 176.49(15)
C10 C5 C6 C7 -55.3(2)
C5 C6 C7 C8 53.5(2)
C6 C7 C8 C14 -174.14(14)
C6 C7 C8 C9 -53.65(19)
C7 C8 C9 C11 -175.10(15)
C14 C8 C9 C11 -52.84(18)
C7 C8 C9 C10 56.61(19)
C14 C8 C9 C10 178.87(14)
C2 C1 C10 C19 -74.06(18)
C2 C1 C10 C5 45.88(19)
C2 C1 C10 C9 162.43(15)
N4 C5 C10 C19 58.4(2)
C6 C5 C10 C19 -67.10(17)
N4 C5 C10 C1 -61.08(19)
C6 C5 C10 C1 173.43(13)
N4 C5 C10 C9 -178.58(14)
C6 C5 C10 C9 55.93(19)
C11 C9 C10 C19 -63.3(2)
C8 C9 C10 C19 64.90(19)
C11 C9 C10 C1 58.35(19)
C8 C9 C10 C1 -173.41(14)
C11 C9 C10 C5 175.03(15)
C8 C9 C10 C5 -56.72(18)
C8 C9 C11 C12 52.6(2)
C10 C9 C11 C12 -178.93(15)
C9 C11 C12 C13 -54.7(2)
C11 C12 C13 C17 167.21(15)
C11 C12 C13 C18 -67.35(19)
C11 C12 C13 C14 57.29(19)
C7 C8 C14 C15 -57.5(2)
C9 C8 C14 C15 -178.88(15)
C7 C8 C14 C13 179.47(15)
C9 C8 C14 C13 58.08(18)
C12 C13 C14 C8 -60.90(19)
C17 C13 C14 C8 178.52(14)
C18 C13 C14 C8 62.48(19)
C12 C13 C14 C15 167.28(14)
C17 C13 C14 C15 46.70(16)
C18 C13 C14 C15 -69.34(17)
C8 C14 C15 C16 -160.61(15)
C13 C14 C15 C16 -33.43(18)
C14 C15 C16 C17 6.63(19)
C30 O29 C17 C13 -178.63(15)
C30 O29 C17 C16 63.5(2)
C12 C13 C17 O29 77.84(19)
C18 C13 C17 O29 -48.17(19)
C14 C13 C17 O29 -166.66(14)
C12 C13 C17 C16 -157.88(16)
C18 C13 C17 C16 76.11(18)
C14 C13 C17 C16 -42.38(17)
C15 C16 C17 O29 142.41(15)
C15 C16 C17 C13 22.73(19)
N22 N21 C20 C2 -1.0(2)
C3 C2 C20 N21 0.2(2)
C1 C2 C20 N21 -175.47(19)
C3 N22 C23 C24 -27.8(3)
N21 N22 C23 C24 148.36(19)
C3 N22 C23 C28 153.75(19)
N21 N22 C23 C28 -30.0(2)
C28 C23 C24 C25 -1.9(3)
N22 C23 C24 C25 179.70(17)
C23 C24 C25 C26 0.3(3)
C24 C25 C26 F26 -178.22(18)
C24 C25 C26 C27 1.7(3)
F26 C26 C27 C28 177.94(17)
C25 C26 C27 C28 -2.0(3)
C26 C27 C28 C23 0.3(3)
C24 C23 C28 C27 1.6(3)
N22 C23 C28 C27 -179.97(18)
C17 O29 C30 O30 -4.8(3)
C17 O29 C30 C31 175.23(17)
C19 C10 C13 C18 0.73(14)

loop_
_cod_related_entry_id
_cod_related_entry_database
_cod_related_entry_code
1 ChemSpider 21181464
